data_4339589
loop_
_publ_author_name
'Liddle, Brendan J.'
'Lindeman, Sergey V.'
'Reger, Daniel L.'
'Gardinier, James R.'

_publ_section_title
;
 A thallium mediated route to sigma-arylalkynyl complexes of
 bipyridyltricarbonylrhenium(I).
;
_journal_issue 21
_journal_name_full 'Inorganic chemistry'
_journal_page_first 8484
_journal_page_last 8486
_journal_paper_doi 10.1021/ic701406y
_journal_volume 46
_journal_year 2007
_chemical_formula_sum 'C27 H22 N5 O3 Re'
_chemical_formula_weight 650.70
_chemical_name_systematic
; 
 ? 
;
_space_group_IT_number 15
_symmetry_cell_setting monoclinic
_symmetry_space_group_name_Hall '-C 2yc'
_symmetry_space_group_name_H-M 'C 1 2/c 1'
_atom_sites_solution_hydrogens difmap
_atom_sites_solution_primary direct
_atom_sites_solution_secondary difmap
_audit_creation_method SHELXL-97
_cell_angle_alpha 90.00
_cell_angle_beta 91.8490(10)
_cell_angle_gamma 90.00
_cell_formula_units_Z 8
_cell_length_a 16.4742(4)
_cell_length_b 14.2705(3)
_cell_length_c 21.3045(5)
_cell_measurement_reflns_used 9569
_cell_measurement_temperature 100(2)
_cell_measurement_theta_max 60
_cell_measurement_theta_min 4
_cell_volume 5006.0(2)
_computing_cell_refinement 'SAINT v7.23A (Bruker, 2005)'
_computing_data_collection 'APEX2 v2.0-2 (Bruker, 2005)'
_computing_data_reduction 'SADABS-2004/1 (Bruker, 2005)'
_computing_molecular_graphics 'XP v5.1 (Bruker, 1998)'
_computing_publication_material 'XCIF v6.12 (Bruker, 2001)'
_computing_structure_refinement 'SHELXL-97 v.97-2 (Sheldrick, 1993-1997)'
_computing_structure_solution 'XS/SHELXTL v6.12 (Bruker, 2001)'
_diffrn_ambient_temperature 100(2)
_diffrn_measured_fraction_theta_full 0.972
_diffrn_measured_fraction_theta_max 0.972
_diffrn_measurement_device_type 'Bruker APEX2 CCD detector'
_diffrn_measurement_method '\w scans'
_diffrn_radiation_monochromator graphite
_diffrn_radiation_source 'fine-focus sealed tube'
_diffrn_radiation_type CuK\a
_diffrn_radiation_wavelength 1.54178
_diffrn_reflns_av_R_equivalents 0.0348
_diffrn_reflns_av_sigmaI/netI 0.0244
_diffrn_reflns_limit_h_max 18
_diffrn_reflns_limit_h_min -18
_diffrn_reflns_limit_k_max 16
_diffrn_reflns_limit_k_min 0
_diffrn_reflns_limit_l_max 24
_diffrn_reflns_limit_l_min 0
_diffrn_reflns_number 20107
_diffrn_reflns_theta_full 66.14
_diffrn_reflns_theta_max 61.14
_diffrn_reflns_theta_min 4.10
_exptl_absorpt_coefficient_mu 9.815
_exptl_absorpt_correction_T_max 0.6949
_exptl_absorpt_correction_T_min 0.3403
_exptl_absorpt_correction_type multi-scan
_exptl_crystal_colour yellow
_exptl_crystal_density_diffrn 1.727
_exptl_crystal_density_method 'not measured'
_exptl_crystal_description plate
_exptl_crystal_F_000 2544
_exptl_crystal_size_max 0.14
_exptl_crystal_size_mid 0.12
_exptl_crystal_size_min 0.04
_refine_diff_density_max 1.245
_refine_diff_density_min -0.716
_refine_diff_density_rms 0.093
_refine_ls_extinction_method none
_refine_ls_goodness_of_fit_ref 1.123
_refine_ls_hydrogen_treatment refall
_refine_ls_matrix_type full
_refine_ls_number_parameters 413
_refine_ls_number_reflns 3751
_refine_ls_number_restraints 0
_refine_ls_restrained_S_all 1.123
_refine_ls_R_factor_all 0.0330
_refine_ls_R_factor_gt 0.0285
_refine_ls_shift/su_max 0.001
_refine_ls_shift/su_mean 0.000
_refine_ls_structure_factor_coef Fsqd
_refine_ls_weighting_details 'calc w=1/[\s^2^(Fo^2^)+(0.0272P)^2^+23.2938P] where P=(Fo^2^+2Fc^2^)/3'
_refine_ls_weighting_scheme calc
_refine_ls_wR_factor_gt 0.0606
_refine_ls_wR_factor_ref 0.0622
_reflns_number_gt 3469
_reflns_number_total 3751
_reflns_threshold_expression >2sigma(I)
_cod_data_source_file ic701406y-file001.cif
_cod_data_source_block 44Me2bpyRe_C2pzAn
_cod_original_sg_symbol_H-M 'C 2/c'
_cod_database_code 4339589

loop_
_symmetry_equiv_pos_as_xyz
'x, y, z'
'-x, y, -z+1/2'
'x+1/2, y+1/2, z'
'-x+1/2, y+1/2, -z+1/2'
'-x, -y, -z'
'x, -y, z-1/2'
'-x+1/2, -y+1/2, -z'
'x+1/2, -y+1/2, z-1/2'

loop_
_atom_site_label
_atom_site_type_symbol
_atom_site_fract_x
_atom_site_fract_y
_atom_site_fract_z
_atom_site_U_iso_or_equiv
_atom_site_adp_type
_atom_site_occupancy
_atom_site_symmetry_multiplicity
_atom_site_calc_flag
Re1 Re 0.153379(11) 0.514754(13) 0.329713(9) 0.01848(8) Uani 1 1 d
O1 O 0.0382(2) 0.3460(2) 0.31462(17) 0.0364(9) Uani 1 1 d
O2 O 0.2746(2) 0.4189(3) 0.24451(17) 0.0383(9) Uani 1 1 d
O3 O 0.0785(2) 0.6119(3) 0.21048(17) 0.0385(9) Uani 1 1 d
N1 N 0.2265(2) 0.6376(3) 0.35444(18) 0.0221(9) Uani 1 1 d
N2 N 0.0819(2) 0.5949(3) 0.39562(17) 0.0197(8) Uani 1 1 d
N3 N 0.3624(3) 0.5489(3) 0.4993(2) 0.0256(9) Uani 1 1 d
N4 N 0.4418(2) 0.5309(3) 0.61814(18) 0.0273(9) Uani 1 1 d
N5 N 0.5101(3) 0.5318(3) 0.5842(2) 0.0384(11) Uani 1 1 d
C1 C 0.0816(3) 0.4092(4) 0.3188(2) 0.0292(12) Uani 1 1 d
C2 C 0.2287(3) 0.4533(3) 0.2765(2) 0.0258(11) Uani 1 1 d
C3 C 0.1050(3) 0.5775(3) 0.2550(2) 0.0258(11) Uani 1 1 d
C4 C 0.3011(3) 0.6549(4) 0.3319(2) 0.0254(11) Uani 1 1 d
C5 C 0.3423(3) 0.7377(4) 0.3459(2) 0.0319(12) Uani 1 1 d
C6 C 0.3074(3) 0.8062(3) 0.3833(2) 0.0298(12) Uani 1 1 d
C7 C 0.2328(3) 0.7846(4) 0.4078(2) 0.0290(12) Uani 1 1 d
C8 C 0.1939(3) 0.7010(3) 0.3934(2) 0.0232(10) Uani 1 1 d
C9 C 0.1144(3) 0.6761(3) 0.4180(2) 0.0217(10) Uani 1 1 d
C10 C 0.0755(3) 0.7284(4) 0.4628(2) 0.0275(11) Uani 1 1 d
C11 C 0.0018(3) 0.6989(3) 0.4862(2) 0.0249(11) Uani 1 1 d
C12 C -0.0294(3) 0.6153(3) 0.4632(2) 0.0240(11) Uani 1 1 d
C13 C 0.0111(3) 0.5666(3) 0.4180(2) 0.0237(10) Uani 1 1 d
C14 C 0.3475(4) 0.8981(5) 0.3951(4) 0.0428(15) Uani 1 1 d
C15 C -0.0406(4) 0.7556(5) 0.5344(3) 0.0356(13) Uani 1 1 d
C16 C 0.2050(3) 0.4565(3) 0.4144(2) 0.0197(10) Uani 1 1 d
C17 C 0.2325(3) 0.4323(3) 0.4645(2) 0.0205(10) Uani 1 1 d
C18 C 0.2725(3) 0.4196(3) 0.5248(2) 0.0213(10) Uani 1 1 d
C19 C 0.3383(3) 0.4793(3) 0.5409(2) 0.0220(10) Uani 1 1 d
C20 C 0.3756(3) 0.4693(3) 0.6005(2) 0.0251(11) Uani 1 1 d
C21 C 0.3499(3) 0.4024(3) 0.6426(2) 0.0254(11) Uani 1 1 d
C22 C 0.2863(3) 0.3426(3) 0.6275(2) 0.0248(11) Uani 1 1 d
C23 C 0.2488(3) 0.3520(3) 0.5684(2) 0.0233(11) Uani 1 1 d
C24 C 0.2591(4) 0.2682(4) 0.6715(3) 0.0316(12) Uani 1 1 d
C25 C 0.5577(3) 0.5945(4) 0.6132(3) 0.0384(14) Uani 1 1 d
C26 C 0.5214(3) 0.6334(4) 0.6651(2) 0.0367(13) Uani 1 1 d
C27 C 0.4477(3) 0.5908(4) 0.6666(3) 0.0341(13) Uani 1 1 d
H3NA H 0.343(4) 0.544(4) 0.465(3) 0.041(19) Uiso 1 1 d
H3NB H 0.408(3) 0.552(3) 0.4955(19) 0.002(12) Uiso 1 1 d
H4 H 0.319(2) 0.607(3) 0.3106(19) 0.004(10) Uiso 1 1 d
H5 H 0.395(3) 0.750(3) 0.326(2) 0.019(12) Uiso 1 1 d
H7 H 0.208(3) 0.829(4) 0.435(3) 0.048(17) Uiso 1 1 d
H10 H 0.095(3) 0.783(3) 0.474(2) 0.015(12) Uiso 1 1 d
H12 H -0.072(3) 0.592(3) 0.480(2) 0.024(13) Uiso 1 1 d
H13 H -0.007(2) 0.504(3) 0.3995(18) 0.001(9) Uiso 1 1 d
H14A H 0.333(5) 0.948(7) 0.371(4) 0.10(3) Uiso 1 1 d
H14B H 0.398(4) 0.890(5) 0.383(3) 0.06(2) Uiso 1 1 d
H14C H 0.347(4) 0.915(5) 0.436(3) 0.06(2) Uiso 1 1 d
H15A H -0.057(5) 0.808(6) 0.519(4) 0.08(3) Uiso 1 1 d
H15B H -0.074(4) 0.722(4) 0.558(3) 0.043(17) Uiso 1 1 d
H15C H -0.005(4) 0.780(4) 0.560(3) 0.05(2) Uiso 1 1 d
H21 H 0.375(3) 0.396(3) 0.678(2) 0.019(13) Uiso 1 1 d
H23 H 0.212(3) 0.317(3) 0.559(2) 0.005(11) Uiso 1 1 d
H24A H 0.255(3) 0.215(4) 0.657(2) 0.029(15) Uiso 1 1 d
H24B H 0.212(5) 0.282(5) 0.696(4) 0.09(3) Uiso 1 1 d
H24C H 0.304(4) 0.258(4) 0.703(3) 0.057(19) Uiso 1 1 d
H25 H 0.610(4) 0.604(4) 0.596(3) 0.044(16) Uiso 1 1 d
H26 H 0.544(3) 0.681(3) 0.690(2) 0.024(13) Uiso 1 1 d
H27 H 0.408(3) 0.599(3) 0.689(2) 0.013(12) Uiso 1 1 d

loop_
_atom_site_aniso_label
_atom_site_aniso_U_11
_atom_site_aniso_U_22
_atom_site_aniso_U_33
_atom_site_aniso_U_23
_atom_site_aniso_U_13
_atom_site_aniso_U_12
Re1 0.01550(12) 0.02223(13) 0.01773(12) -0.00091(9) 0.00095(8) -0.00289(9)
O1 0.038(2) 0.034(2) 0.037(2) 0.0016(16) -0.0036(17) -0.0183(18)
O2 0.039(2) 0.041(2) 0.036(2) -0.0034(17) 0.0152(18) 0.0034(18)
O3 0.029(2) 0.051(2) 0.035(2) 0.0148(19) -0.0071(17) -0.0036(17)
N1 0.020(2) 0.021(2) 0.025(2) 0.0000(17) 0.0009(17) -0.0039(17)
N2 0.0149(19) 0.025(2) 0.019(2) 0.0002(16) 0.0012(16) 0.0030(16)
N3 0.020(3) 0.028(2) 0.029(3) -0.0010(19) 0.001(2) -0.005(2)
N4 0.022(2) 0.038(2) 0.022(2) -0.0056(18) 0.0012(17) -0.0045(19)
N5 0.023(2) 0.060(3) 0.032(3) -0.014(2) 0.007(2) -0.010(2)
C1 0.029(3) 0.038(3) 0.020(3) 0.004(2) 0.001(2) 0.001(3)
C2 0.024(3) 0.028(3) 0.026(3) 0.005(2) 0.001(2) -0.005(2)
C3 0.017(2) 0.028(3) 0.032(3) 0.001(2) 0.006(2) -0.008(2)
C4 0.019(3) 0.031(3) 0.027(3) 0.001(2) 0.001(2) -0.006(2)
C5 0.021(3) 0.040(3) 0.035(3) -0.003(2) 0.004(2) -0.005(2)
C6 0.023(3) 0.032(3) 0.035(3) 0.005(2) 0.004(2) -0.004(2)
C7 0.026(3) 0.030(3) 0.032(3) -0.003(2) 0.006(2) 0.000(2)
C8 0.023(3) 0.022(2) 0.025(3) 0.001(2) 0.000(2) 0.002(2)
C9 0.018(2) 0.024(2) 0.023(3) 0.003(2) 0.003(2) -0.002(2)
C10 0.029(3) 0.026(3) 0.028(3) -0.003(2) 0.004(2) 0.000(2)
C11 0.023(3) 0.028(3) 0.025(3) 0.005(2) 0.008(2) 0.005(2)
C12 0.015(2) 0.031(3) 0.026(3) 0.008(2) 0.006(2) -0.002(2)
C13 0.020(2) 0.024(3) 0.027(3) 0.000(2) 0.000(2) 0.000(2)
C14 0.034(4) 0.037(4) 0.058(5) -0.008(3) 0.009(3) -0.016(3)
C15 0.034(3) 0.038(4) 0.036(3) -0.004(3) 0.018(3) -0.001(3)
C16 0.014(2) 0.020(2) 0.025(3) -0.004(2) 0.002(2) -0.0043(19)
C17 0.015(2) 0.020(2) 0.027(3) -0.002(2) 0.001(2) -0.0020(19)
C18 0.019(2) 0.022(2) 0.024(3) -0.0031(19) 0.004(2) 0.003(2)
C19 0.021(2) 0.023(2) 0.023(2) -0.006(2) 0.002(2) 0.002(2)
C20 0.019(2) 0.029(3) 0.027(3) -0.009(2) 0.000(2) 0.003(2)
C21 0.024(3) 0.035(3) 0.017(3) -0.001(2) -0.002(2) 0.005(2)
C22 0.028(3) 0.022(2) 0.025(3) -0.001(2) 0.007(2) 0.006(2)
C23 0.022(3) 0.020(3) 0.029(3) -0.004(2) 0.001(2) 0.001(2)
C24 0.041(3) 0.026(3) 0.028(3) -0.002(2) 0.006(3) 0.002(3)
C25 0.027(3) 0.061(4) 0.027(3) -0.009(3) 0.004(2) -0.008(3)
C26 0.035(3) 0.051(3) 0.024(3) -0.010(3) 0.002(2) -0.016(3)
C27 0.025(3) 0.051(4) 0.026(3) -0.009(2) 0.006(2) -0.009(3)

loop_
_atom_type_symbol
_atom_type_description
_atom_type_scat_dispersion_real
_atom_type_scat_dispersion_imag
_atom_type_scat_source
C C 0.0181 0.0091 'International Tables Vol C Tables 4.2.6.8 and 6.1.1.4'
H H 0.0000 0.0000 'International Tables Vol C Tables 4.2.6.8 and 6.1.1.4'
N N 0.0311 0.0180 'International Tables Vol C Tables 4.2.6.8 and 6.1.1.4'
O O 0.0492 0.0322 'International Tables Vol C Tables 4.2.6.8 and 6.1.1.4'
Re Re -5.2083 5.8923 'International Tables Vol C Tables 4.2.6.8 and 6.1.1.4'

loop_
_geom_angle_atom_site_label_1
_geom_angle_atom_site_label_2
_geom_angle_atom_site_label_3
_geom_angle
C2 Re1 C1 88.7(2)
C2 Re1 C3 89.0(2)
C1 Re1 C3 91.53(19)
C2 Re1 C16 94.22(18)
C1 Re1 C16 91.35(18)
C3 Re1 C16 175.72(18)
C2 Re1 N1 98.48(17)
C1 Re1 N1 172.01(17)
C3 Re1 N1 92.07(17)
C16 Re1 N1 84.67(15)
C2 Re1 N2 172.27(17)
C1 Re1 N2 98.34(18)
C3 Re1 N2 93.95(17)
C16 Re1 N2 82.51(15)
N1 Re1 N2 74.30(14)
C8 N1 C4 118.6(4)
C8 N1 Re1 117.3(3)
C4 N1 Re1 124.1(3)
C13 N2 C9 118.2(4)
C13 N2 Re1 124.5(3)
C9 N2 Re1 117.3(3)
C19 N3 H3NA 114(4)
C19 N3 H3NB 114(3)
H3NA N3 H3NB 106(5)
C27 N4 N5 111.2(4)
C27 N4 C20 128.8(4)
N5 N4 C20 120.0(4)
C25 N5 N4 104.2(4)
O1 C1 Re1 177.5(4)
O2 C2 Re1 178.2(4)
O3 C3 Re1 177.7(4)
N1 C4 C5 121.3(5)
N1 C4 H4 112(3)
C5 C4 H4 127(3)
C4 C5 C6 120.7(5)
C4 C5 H5 119(3)
C6 C5 H5 120(3)
C7 C6 C5 116.4(5)
C7 C6 C14 121.9(5)
C5 C6 C14 121.7(5)
C8 C7 C6 121.3(5)
C8 C7 H7 120(3)
C6 C7 H7 119(3)
N1 C8 C7 121.5(4)
N1 C8 C9 115.7(4)
C7 C8 C9 122.8(4)
N2 C9 C10 121.1(4)
N2 C9 C8 115.3(4)
C10 C9 C8 123.5(4)
C9 C10 C11 120.8(5)
C9 C10 H10 119(3)
C11 C10 H10 120(3)
C12 C11 C10 117.0(4)
C12 C11 C15 122.2(5)
C10 C11 C15 120.9(5)
C13 C12 C11 120.0(5)
C13 C12 H12 121(3)
C11 C12 H12 119(3)
N2 C13 C12 123.0(4)
N2 C13 H13 112(2)
C12 C13 H13 125(2)
C6 C14 H14A 119(6)
C6 C14 H14B 105(4)
H14A C14 H14B 100(7)
C6 C14 H14C 113(4)
H14A C14 H14C 109(7)
H14B C14 H14C 110(6)
C11 C15 H15A 111(5)
C11 C15 H15B 114(4)
H15A C15 H15B 119(6)
C11 C15 H15C 109(4)
H15A C15 H15C 96(6)
H15B C15 H15C 107(6)
C17 C16 Re1 173.4(4)
C16 C17 C18 169.7(5)
C23 C18 C19 118.8(4)
C23 C18 C17 123.4(4)
C19 C18 C17 117.9(4)
N3 C19 C20 121.4(4)
N3 C19 C18 120.5(4)
C20 C19 C18 118.0(4)
C21 C20 C19 121.5(4)
C21 C20 N4 119.8(4)
C19 C20 N4 118.7(4)
C22 C21 C20 121.4(5)
C22 C21 H21 119(3)
C20 C21 H21 119(3)
C21 C22 C23 117.5(5)
C21 C22 C24 122.3(5)
C23 C22 C24 120.1(5)
C22 C23 C18 122.7(5)
C22 C23 H23 119(3)
C18 C23 H23 119(3)
C22 C24 H24A 116(4)
C22 C24 H24B 117(4)
H24A C24 H24B 109(6)
C22 C24 H24C 107(4)
H24A C24 H24C 100(5)
H24B C24 H24C 106(6)
N5 C25 C26 112.1(5)
N5 C25 H25 117(3)
C26 C25 H25 131(3)
C27 C26 C25 104.4(5)
C27 C26 H26 130(3)
C25 C26 H26 125(3)
N4 C27 C26 108.1(5)
N4 C27 H27 120(3)
C26 C27 H27 132(3)

loop_
_geom_bond_atom_site_label_1
_geom_bond_atom_site_label_2
_geom_bond_distance
Re1 C2 1.919(5)
Re1 C1 1.924(5)
Re1 C3 1.973(5)
Re1 C16 2.138(5)
Re1 N1 2.182(4)
Re1 N2 2.185(4)
O1 C1 1.153(6)
O2 C2 1.146(6)
O3 C3 1.142(6)
N1 C8 1.352(6)
N1 C4 1.356(6)
N2 C13 1.336(6)
N2 C9 1.356(6)
N3 C19 1.398(6)
N3 H3NA 0.80(6)
N3 H3NB 0.76(5)
N4 C27 1.342(6)
N4 N5 1.358(6)
N4 C20 1.440(6)
N5 C25 1.329(7)
C4 C5 1.391(7)
C4 H4 0.88(4)
C5 C6 1.397(7)
C5 H5 1.00(4)
C6 C7 1.385(7)
C6 C14 1.485(8)
C7 C8 1.384(7)
C7 H7 0.96(6)
C8 C9 1.470(6)
C9 C10 1.385(7)
C10 C11 1.391(7)
C10 H10 0.87(5)
C11 C12 1.382(7)
C11 C15 1.499(7)
C12 C13 1.377(7)
C12 H12 0.86(5)
C13 H13 1.02(4)
C14 H14A 0.90(9)
C14 H14B 0.88(7)
C14 H14C 0.90(7)
C15 H15A 0.87(8)
C15 H15B 0.89(6)
C15 H15C 0.86(7)
C16 C17 1.197(6)
C17 C18 1.436(6)
C18 C23 1.404(7)
C18 C19 1.412(6)
C19 C20 1.401(7)
C20 C21 1.385(7)
C21 C22 1.380(7)
C21 H21 0.85(5)
C22 C23 1.391(7)
C22 C24 1.495(7)
C23 H23 0.80(4)
C24 H24A 0.83(6)
C24 H24B 0.97(8)
C24 H24C 0.99(7)
C25 C26 1.389(8)
C25 H25 0.96(6)
C26 C27 1.358(7)
C26 H26 0.93(5)
C27 H27 0.83(5)
